data_2101452
loop_
_publ_author_name
'Nicolis, I.'
'Coleman, A. W.'
'Charpin, P.'
'Rango, C. de'

_publ_section_title
;
 First sphere coordination of divalent metal cations by cyclodextrin:
 structure of the \b-cyclodextrin--calcium chloride--water (1/2/11.25)
 compound
;
_journal_issue 1
_journal_name_full 'Acta Crystallographica Section B'
_journal_page_first 122
_journal_page_last 130
_journal_paper_doi 10.1107/S0108768195002321
_journal_volume 52
_journal_year 1996
_chemical_formula_sum 'C42 H92.5 Ca2 Cl4 O46.25'
_chemical_formula_weight 1559.4
_symmetry_cell_setting orthorhombic
_symmetry_space_group_name_Hall 'P 2ac 2ab'
_symmetry_space_group_name_H-M 'P 21 21 21'
_cell_angle_alpha 90.0
_cell_angle_beta 90.0
_cell_angle_gamma 90.0
_cell_formula_units_Z 4
_cell_length_a 15.8750(10)
_cell_length_b 17.5830(10)
_cell_length_c 24.270(2)
_cell_volume 6774.5(8)
_diffrn_radiation_type Mo
_diffrn_radiation_wavelength 0.71073
_exptl_absorpt_coefficient_mu 0.424
_exptl_crystal_density_diffrn 1.53
_cod_data_source_file pa0290.cif
_cod_data_source_block pa0290a
_cod_original_cell_volume 6775.0(10)
_cod_database_code 2101452

loop_
_atom_site_label
_atom_site_fract_x
_atom_site_fract_y
_atom_site_fract_z
O41 .6080(4) .0309(3) .2812(2)
C11 .6856(5) .2334(5) .2114(3)
C21 .5921(5) .2265(4) .2268(3)
C31 .5788(5) .1614(5) .2660(3)
C41 .6110(5) .0888(4) .2390(3)
C51 .7031(5) .0992(5) .2228(3)
C61 .7402(6) .0323(5) .1925(4)
O21 .5636(4) .2958(3) .2525(2)
O31 .4907(3) .1586(3) .2775(2)
O51 .7129(4) .1637(3) .1868(2)
O42 .6922(4) -.1292(3) .3996(2)
C12 .5534(5) -.0322(5) .2740(3)
C22 .5081(5) -.0435(5) .3289(3)
C32 .5740(5) -.0570(5) .3740(3)
C42 .6276(5) -.1258(5) .3586(3)
C52 .6677(5) -.1138(5) .3008(3)
C62 .7134(6) -.1834(5) .2781(4)
O22 .4599(4) .0228(4) .3417(3)
O32 .5365(4) -.0669(4) .4265(2)
O52 .6024(4) -.0980(3) .2609(2)
O43 .9390(4) -.1264(3) .4951(3)
C13 .7196(5) -.2016(5) .4183(3)
C23 .7190(5) -.1977(5) .4814(3)
C33 .7922(5) -.1481(5) .5016(3)
C43 .8732(5) -.1751(5) .4767(3)
C53 .8649(5) -.1699(5) .4145(3)
C63 .9447(7) -.1939(6) .3876(4)
O23 .6405(4) -.1731(4) .5029(2)
O33 .7915(4) -.1513(4) .5609(2)
O53 .7988(4) -.2208(3) .3975(2)
O44 1.0926(4) .0547(3) .5508(2)
C14 1.0135(5) -.1605(5) .5159(3)
C24 1.0215(6) -.1423(5) .5759(4)
C34 1.0253(6) -.0579(5) .5833(4)
C44 1.1007(5) -.0261(5) .5498(3)
C54 1.0934(6) -.0518(5) .4895(4)
C64 1.1702(6) -.0304(6) .4566(4)
O24 .9483(4) -.1696(4) .6047(3)
O34 1.0345(4) -.0352(4) .6404(2)
O54 1.0837(4) -.1324(3) .4870(2)
O45 1.0756(4) .2876(3) .5028(2)
C15 1.1458(5) .0948(5) .5861(3)
C25 1.0933(5) .1524(5) .6179(3)
C35 1.0544(5) .2087(5) .5785(3)
C45 1.1221(5) .2463(5) .5434(3)
C55 1.1759(6) .1853(5) .5155(4)
C65 1.2511(6) .2179(6) .4853(4)
O25 1.0274(4) .1184(3) .6502(2)
O35 1.0099(4) .2636(3) .6110(2)
O55 1.2085(4) .1339(3) .5569(2)
O46 .9242(4) .3644(3) .3625(2)
C16 1.0970(5) .3628(5) .4922(3)
C26 1.0167(6) .4108(5) .4990(4)
C36 .9514(5) .3858(5) .4563(3)
C46 .9894(5) .3908(5) .3989(3)
C56 1.0680(5) .3408(5) .3962(3)
C66 1.1150(6) .3384(6) .3430(4)
O26 .9839(5) .3982(4) .5536(3)
O36 .8778(4) .4335(4) .4617(3)
O56 1.1263(4) .3695(4) .4367(2)
O47 .7302(4) .2491(3) .2594(2)
C17 .9269(5) .3915(5) .3084(4)
C27 .8416(6) .4289(5) .2963(4)
C37 .7722(5) .3703(5) .2924(3)
C47 .7954(5) .3042(5) .2558(3)
C57 .8774(5) .2696(5) .2776(3)
C67 .9100(6) .2006(5) .2468(4)
O27 .8257(4) .4823(4) .3390(3)
O37 .6941(4) .4029(4) .2743(3)
O57 .9411(4) .3290(4) .2724(2)
O61 .8274(4) .0462(4) .1812(3)
O62 .6536(5) -.2417(4) .2659(3)
O63 .9409(4) -.1966(4) .3277(3)
O64 1.1612(5) -.0490(5) .4001(3)
O65 1.2914(4) .1604(4) .4531(3)
O66 1.1829(5) .2899(5) .3451(3)
O67 .9135(4) .2134(4) .1889(3)
Ca1 .83950(10) .14560(10) .11123(7)
Ca2 .43460(10) .28340(10) .30973(7)
Cl1 .1207(2) .1680(2) .91390(10)
Cl2 .9012(2) .9710(2) .28620(10)
Cl3 1.1969(2) .8888(2) .6801(2)
Cl4 .1563(3) .5613(2) .9780(2)
O1A .6619(4) .8531(4) .1355(3)
O2A .6889(5) .7199(4) .6007(3)
O3A .6809(5) .9762(4) .5638(3)
O4A .6583(5) .6818(4) .1544(3)
O5A .5170(4) .8879(4) .6061(3)
O6A .8937(5) .5929(5) .4677(3)
O7A .8910(5) .6544(5) .3075(2)
O8A .7113(5) .4932(5) .1782(3)
O9A .8318(6) .6358(6) .1957(4)
O10A .0434(6) .0529(6) .3575(4)
O11A .4571(9) .3550(8) .5717(6)
O12A .285(3) .424(2) .614(2)
H11 .697 .278 .182
H12 .509 -.022 .241
H13 .676 -.244 .403
H14 1.011 -.221 .510
H15 1.176 .054 .613
H16 1.146 .383 .520
H17 .976 .433 .303
H21 .556 .217 .190
H22 .467 -.092 .326
H23 .731 -.254 .497
H24 1.077 -.169 .593
H25 1.136 .182 .645
H26 1.030 .470 .494
H27 .844 .457 .257
H31 .614 .168 .304
H32 .613 -.007 .377
H33 .784 -.090 .489
H34 .967 -.035 .568
H35 1.011 .181 .551
H36 .934 .327 .464
H37 .763 .348 .334
H41 .574 .074 .203
H42 .590 -.177 .357
H43 .887 -.233 .488
H44 1.160 -.045 .567
H45 1.164 .281 .567
H46 1.009 .447 .387
H47 .804 .322 .213
H51 .737 .106 .261
H52 .713 -.068 .306
H53 .851 -.112 .402
H54 1.039 -.025 .471
H55 1.135 .158 .486
H56 1.045 .284 .404
H57 .865 .252 .319
H61A .734 -.019 .217
H61B .707 .025 .154
H62A .748 -.169 .241
H62B .757 -.204 .309
H63B .959 -.250 .403
H63A .994 -.155 .399
H64B 1.224 -.060 .474
H64A 1.180 .030 .460
H65B 1.295 .239 .515
H65A 1.231 .264 .459
H66B 1.137 .395 .334
H66A 1.073 .319 .311
H67B .867 .154 .254
H67A .972 .186 .262

loop_
_geom_angle_atom_site_label_1
_geom_angle_atom_site_label_2
_geom_angle_atom_site_label_3
_geom_angle
O52 C52 C62 104.7(6)
C42 C52 C62 114.2(7)
O53 C53 C43 108.1(7)
O53 C53 C63 108.5(7)
C43 C53 C63 110.3(7)
O54 C54 C44 109.9(7)
O54 C54 C64 108.3(7)
C44 C54 C64 111.7(7)
O55 C55 C45 109.4(7)
O55 C55 C65 106.8(7)
C45 C55 C65 112.9(8)
O56 C56 C46 107.1(7)
O56 C56 C66 106.3(7)
C46 C56 C66 117.5(7)
O57 C57 C47 106.0(6)
O57 C57 C67 107.1(7)
C47 C57 C67 115.9(7)
O61 C61 C51 109.8(7)
O62 C62 C52 109.5(7)
O63 C63 C53 114.4(8)
O64 C64 C54 111.9(8)
O65 C65 C55 110.5(8)
O66 C66 C56 112.1(8)
O67 C67 C57 111.9(7)

loop_
_geom_bond_atom_site_label_1
_geom_bond_atom_site_label_2
_geom_bond_distance
O21 C21 1.441(9)
O22 C22 1.430(10)
O23 C23 1.420(10)
O24 C24 1.440(10)
O25 C25 1.440(10)
O26 C26 1.440(10)
O27 C27 1.420(10)
O31 C31 1.430(10)
O32 C32 1.420(10)
O33 C33 1.440(9)
O34 C34 1.450(10)
O35 C35 1.430(10)
O36 C36 1.440(10)
O37 C37 1.440(10)
O41 C12 1.420(10)
O41 C41 1.450(10)
O42 C13 1.420(10)
O42 C42 1.430(10)
O43 C14 1.420(10)
O43 C43 1.420(10)
O44 C15 1.390(10)
O44 C44 1.430(10)
O45 C16 1.390(10)
O45 C45 1.430(10)
O46 C17 1.400(10)
O46 C46 1.440(10)
O47 C11 1.390(10)
O47 C47 1.420(10)
O51 C11 1.430(10)
O51 C51 1.440(10)
O52 C12 1.430(10)
O52 C52 1.440(10)
O53 C13 1.400(10)
O53 C53 1.440(10)
O54 C14 1.410(10)
O54 C54 1.430(10)
O55 C15 1.400(10)
O55 C55 1.450(10)
O56 C16 1.430(10)
O56 C56 1.440(10)
O57 C17 1.420(10)
O57 C57 1.460(10)
O61 C61 1.430(10)
O62 C62 1.430(10)
O63 C63 1.450(10)
O64 C64 1.420(10)
O65 C65 1.430(10)
O66 C66 1.380(10)
O67 C67 1.420(10)
C11 C21 1.540(10)
C12 C22 1.530(10)
C13 C23 1.530(10)
C14 C24 1.500(10)
C15 C25 1.520(10)
C16 C26 1.540(10)
C17 C27 1.530(10)
C21 C31 1.500(10)
C22 C32 1.530(10)
C23 C33 1.530(10)
C24 C34 1.500(10)
C25 C35 1.510(10)
C26 C36 1.530(10)
C27 C37 1.510(10)
C31 C41 1.520(10)
C32 C42 1.530(10)
C33 C43 1.500(10)
C34 C44 1.550(10)
C35 C45 1.520(10)
C36 C46 1.520(10)
C37 C47 1.510(10)
C41 C51 1.520(10)
C42 C52 1.560(10)
C43 C53 1.520(10)
C44 C54 1.540(10)
C45 C55 1.530(10)
C46 C56 1.530(10)
C47 C57 1.530(10)
C51 C61 1.510(10)
C52 C62 1.530(10)
C53 C63 1.490(10)
C54 C64 1.500(10)
C55 C65 1.510(10)
C56 C66 1.490(10)
C57 C67 1.520(10)
